data_4036643
loop_
_publ_author_name
'Prasad, Poonam Rajesh'
'Selvakumar, Karuthapandi'
'Singh, Harkesh B.'
'Butcher, Ray J.'

_publ_section_title
;
 Synthesis, Structure, and Bonding of 1-Oxa-6,6a\l(4)-
 chalcogenopentalenes and Related Derivatives; The Role of Intramolecular
 Coordination.
;
_journal_issue 8
_journal_name_full 'The Journal of organic chemistry'
_journal_page_first 3214
_journal_page_last 3226
_journal_paper_doi 10.1021/acs.joc.6b00173
_journal_volume 81
_journal_year 2016
_chemical_formula_moiety 'C8 H8 O2 Te'
_chemical_formula_sum 'C8 H8 O2 Te'
_chemical_formula_weight 263.74
_space_group_IT_number 19
_space_group_name_Hall 'P 2ac 2ab'
_space_group_name_H-M_alt 'P 21 21 21'
_symmetry_cell_setting orthorhombic
_symmetry_space_group_name_H-M 'P 21 21 21'
_atom_sites_solution_hydrogens geom
_atom_sites_solution_primary direct
_atom_sites_solution_secondary difmap
_audit_creation_method SHELXL-97
_cell_angle_alpha 90.00
_cell_angle_beta 90.00
_cell_angle_gamma 90.00
_cell_formula_units_Z 4
_cell_length_a 5.0396(3)
_cell_length_b 6.4746(5)
_cell_length_c 23.7857(14)
_cell_measurement_reflns_used 768
_cell_measurement_temperature 123(2)
_cell_measurement_theta_max 75.3605
_cell_measurement_theta_min 3.7112
_cell_volume 776.11(9)
_computing_cell_refinement
;
CrysAlisPro, Agilent Technologies,
Version 1.171.35.21 (release 20-01-2012 CrysAlis171 .NET)
(compiled Jan 23 2012,18:06:46)
;
_computing_data_collection
;
CrysAlisPro, Agilent Technologies,
Version 1.171.35.21 (release 20-01-2012 CrysAlis171 .NET)
(compiled Jan 23 2012,18:06:46)
;
_computing_data_reduction
;
CrysAlisPro, Agilent Technologies,
Version 1.171.35.21 (release 20-01-2012 CrysAlis171 .NET)
(compiled Jan 23 2012,18:06:46)
;
_computing_molecular_graphics 'SHELXTL (Sheldrick, 2008)'
_computing_publication_material 'SHELXTL (Sheldrick, 2008)'
_computing_structure_refinement 'SHELXL-97 (Sheldrick, 2008)'
_computing_structure_solution 'SHELXS-97 (Sheldrick, 2008)'
_diffrn_ambient_temperature 123(2)
_diffrn_detector_area_resol_mean 10.5081
_diffrn_measured_fraction_theta_full 0.946
_diffrn_measured_fraction_theta_max 0.898
_diffrn_measurement_device_type 'Xcalibur, Ruby, Gemini'
_diffrn_measurement_method '\w scans'
_diffrn_radiation_monochromator graphite
_diffrn_radiation_source 'Enhance (Cu) X-ray Source'
_diffrn_radiation_type CuK\a
_diffrn_radiation_wavelength 1.54184
_diffrn_reflns_av_R_equivalents 0.0985
_diffrn_reflns_av_sigmaI/netI 0.0560
_diffrn_reflns_limit_h_max 6
_diffrn_reflns_limit_h_min -5
_diffrn_reflns_limit_k_max 3
_diffrn_reflns_limit_k_min -7
_diffrn_reflns_limit_l_max 28
_diffrn_reflns_limit_l_min -21
_diffrn_reflns_number 1622
_diffrn_reflns_theta_full 67.50
_diffrn_reflns_theta_max 76.20
_diffrn_reflns_theta_min 7.09
_exptl_absorpt_coefficient_mu 29.806
_exptl_absorpt_correction_T_max 0.467
_exptl_absorpt_correction_T_min 0.027
_exptl_absorpt_correction_type analytical
_exptl_absorpt_process_details
;
CrysAlisPro, Agilent Technologies,
Version 1.171.35.21 (release 20-01-2012 CrysAlis171 .NET)
(compiled Jan 23 2012,18:06:46)
Analytical numeric absorption correction using a multifaceted crystal
			model based on expressions derived by R.C. Clark & J.S. Reid.
(Clark, R. C. & Reid, J. S. (1995). Acta Cryst. A51, 887-897)
;
_exptl_crystal_colour colorless
_exptl_crystal_density_diffrn 2.257
_exptl_crystal_density_method 'not measured'
_exptl_crystal_description plate
_exptl_crystal_F_000 496
_exptl_crystal_size_max 0.3857
_exptl_crystal_size_mid 0.3041
_exptl_crystal_size_min 0.0279
_refine_diff_density_max 1.478
_refine_diff_density_min -2.070
_refine_diff_density_rms 0.281
_refine_ls_abs_structure_details 'Flack H D (1983), Acta Cryst. A39, 876-881'
_refine_ls_abs_structure_Flack -0.01(4)
_refine_ls_extinction_method none
_refine_ls_goodness_of_fit_ref 1.081
_refine_ls_hydrogen_treatment constr
_refine_ls_matrix_type full
_refine_ls_number_parameters 100
_refine_ls_number_reflns 1254
_refine_ls_number_restraints 24
_refine_ls_restrained_S_all 1.077
_refine_ls_R_factor_all 0.0708
_refine_ls_R_factor_gt 0.0630
_refine_ls_shift/su_max 0.000
_refine_ls_shift/su_mean 0.000
_refine_ls_structure_factor_coef Fsqd
_refine_ls_weighting_details 'calc w=1/[\s^2^(Fo^2^)+(0.1367P)^2^+0.4095P] where P=(Fo^2^+2Fc^2^)/3'
_refine_ls_weighting_scheme calc
_refine_ls_wR_factor_gt 0.1647
_refine_ls_wR_factor_ref 0.1750
_reflns_number_gt 1112
_reflns_number_total 1254
_reflns_threshold_expression >2sigma(I)
_cod_data_source_file jo6b00173_si_006.cif
_cod_data_source_block 37
_cod_original_cell_volume 776.12(9)
_cod_database_code 4036643

loop_
_symmetry_equiv_pos_as_xyz
'x, y, z'
'-x+1/2, -y, z+1/2'
'-x, y+1/2, -z+1/2'
'x+1/2, -y+1/2, -z'

loop_
_atom_site_label
_atom_site_type_symbol
_atom_site_fract_x
_atom_site_fract_y
_atom_site_fract_z
_atom_site_U_iso_or_equiv
_atom_site_adp_type
_atom_site_occupancy
_atom_site_symmetry_multiplicity
_atom_site_calc_flag
_atom_site_refinement_flags
Te Te 0.12154(19) 0.34095(13) 0.16446(3) 0.0273(3) Uani 1 1 d .
O1 O 0.175(2) 0.569(2) 0.2311(4) 0.034(2) Uani 1 1 d .
O2 O 0.1663(19) 0.2193(16) 0.0804(4) 0.028(2) Uani 1 1 d .
C1 C 0.387(3) 0.540(2) 0.1316(6) 0.028(3) Uani 1 1 d U
C2 C 0.476(3) 0.705(2) 0.1654(6) 0.022(2) Uani 1 1 d U
C3 C 0.678(3) 0.849(2) 0.1410(5) 0.027(3) Uani 1 1 d .
H3A H 0.8573 0.8063 0.1534 0.033 Uiso 1 1 calc R
H3B H 0.6451 0.9904 0.1551 0.033 Uiso 1 1 calc R
C4 C 0.665(3) 0.848(2) 0.0761(5) 0.028(3) Uani 1 1 d .
H4A H 0.4970 0.9133 0.0640 0.033 Uiso 1 1 calc R
H4B H 0.8130 0.9332 0.0613 0.033 Uiso 1 1 calc R
C5 C 0.683(2) 0.636(2) 0.0511(5) 0.023(3) Uani 1 1 d U
H5A H 0.8621 0.5792 0.0578 0.028 Uiso 1 1 calc R
H5B H 0.6548 0.6451 0.0100 0.028 Uiso 1 1 calc R
C6 C 0.478(2) 0.494(2) 0.0764(6) 0.024(3) Uani 1 1 d .
C7 C 0.344(3) 0.714(3) 0.2164(6) 0.033(3) Uani 1 1 d .
H7A H 0.3758 0.8264 0.2411 0.040 Uiso 1 1 calc R
C8 C 0.346(3) 0.328(2) 0.0523(5) 0.024(2) Uani 1 1 d U
H8A H 0.3849 0.2914 0.0145 0.028 Uiso 1 1 calc R

loop_
_atom_site_aniso_label
_atom_site_aniso_U_11
_atom_site_aniso_U_22
_atom_site_aniso_U_33
_atom_site_aniso_U_23
_atom_site_aniso_U_13
_atom_site_aniso_U_12
Te 0.0222(5) 0.0351(5) 0.0247(4) 0.0036(3) 0.0022(3) -0.0015(4)
O1 0.019(5) 0.061(7) 0.023(4) -0.005(4) 0.003(4) 0.006(5)
O2 0.022(5) 0.032(5) 0.029(4) 0.004(4) 0.002(4) 0.009(4)
C1 0.029(4) 0.027(4) 0.029(4) 0.004(4) -0.001(4) 0.007(4)
C2 0.014(4) 0.024(4) 0.028(4) 0.001(4) -0.003(4) 0.008(4)
C3 0.027(7) 0.035(7) 0.021(6) 0.001(5) 0.002(5) -0.004(7)
C4 0.028(7) 0.028(7) 0.027(6) 0.000(5) 0.003(5) 0.006(7)
C5 0.015(5) 0.035(6) 0.019(4) 0.002(4) 0.002(4) -0.006(5)
C6 0.011(5) 0.030(7) 0.030(6) -0.001(6) -0.005(5) 0.006(6)
C7 0.018(7) 0.053(9) 0.030(6) 0.001(6) 0.002(6) -0.004(7)
C8 0.020(4) 0.031(4) 0.019(4) -0.002(3) 0.001(4) 0.002(4)

loop_
_atom_type_symbol
_atom_type_description
_atom_type_scat_dispersion_real
_atom_type_scat_dispersion_imag
_atom_type_scat_source
C C 0.0181 0.0091 'International Tables Vol C Tables 4.2.6.8 and 6.1.1.4'
H H 0.0000 0.0000 'International Tables Vol C Tables 4.2.6.8 and 6.1.1.4'
O O 0.0492 0.0322 'International Tables Vol C Tables 4.2.6.8 and 6.1.1.4'
Te Te -0.1759 6.3531 'International Tables Vol C Tables 4.2.6.8 and 6.1.1.4'

loop_
_geom_angle_atom_site_label_1
_geom_angle_atom_site_label_2
_geom_angle_atom_site_label_3
_geom_angle
C1 Te O2 78.7(5)
C1 Te O1 76.6(5)
O2 Te O1 154.9(4)
C7 O1 Te 111.7(9)
C8 O2 Te 110.1(8)
C2 C1 C6 125.6(14)
C2 C1 Te 118.2(10)
C6 C1 Te 116.1(11)
C7 C2 C1 112.2(13)
C7 C2 C3 129.9(13)
C1 C2 C3 117.8(12)
C2 C3 C4 111.0(12)
C2 C3 H3A 109.4
C4 C3 H3A 109.4
C2 C3 H3B 109.4
C4 C3 H3B 109.4
H3A C3 H3B 108.0
C5 C4 C3 113.3(12)
C5 C4 H4A 108.9
C3 C4 H4A 108.9
C5 C4 H4B 108.9
C3 C4 H4B 108.9
H4A C4 H4B 107.7
C4 C5 C6 111.3(11)
C4 C5 H5A 109.4
C6 C5 H5A 109.4
C4 C5 H5B 109.4
C6 C5 H5B 109.4
H5A C5 H5B 108.0
C8 C6 C1 112.8(13)
C8 C6 C5 129.6(13)
C1 C6 C5 117.5(13)
O1 C7 C2 121.0(14)
O1 C7 H7A 119.5
C2 C7 H7A 119.5
O2 C8 C6 122.0(11)
O2 C8 H8A 119.0
C6 C8 H8A 119.0

loop_
_geom_bond_atom_site_label_1
_geom_bond_atom_site_label_2
_geom_bond_distance
Te C1 2.015(16)
Te O2 2.160(10)
Te O1 2.183(11)
O1 C7 1.31(2)
O2 C8 1.328(16)
C1 C2 1.413(19)
C1 C6 1.422(19)
C2 C7 1.38(2)
C2 C3 1.50(2)
C3 C4 1.545(16)
C3 H3A 0.9900
C3 H3B 0.9900
C4 C5 1.498(19)
C4 H4A 0.9900
C4 H4B 0.9900
C5 C6 1.507(19)
C5 H5A 0.9900
C5 H5B 0.9900
C6 C8 1.39(2)
C7 H7A 0.9500
C8 H8A 0.9500

loop_
_geom_torsion_atom_site_label_1
_geom_torsion_atom_site_label_2
_geom_torsion_atom_site_label_3
_geom_torsion_atom_site_label_4
_geom_torsion
C1 Te O1 C7 0.4(11)
O2 Te O1 C7 -9.9(16)
C1 Te O2 C8 2.4(9)
O1 Te O2 C8 12.6(14)
O2 Te C1 C2 178.3(12)
O1 Te C1 C2 2.7(10)
O2 Te C1 C6 -4.6(10)
O1 Te C1 C6 179.8(12)
C6 C1 C2 C7 177.9(14)
Te C1 C2 C7 -5.3(17)
C6 C1 C2 C3 2(2)
Te C1 C2 C3 178.7(10)
C7 C2 C3 C4 -150.7(15)
C1 C2 C3 C4 24.4(17)
C2 C3 C4 C5 -52.7(16)
C3 C4 C5 C6 53.2(15)
C2 C1 C6 C8 -177.1(13)
Te C1 C6 C8 6.1(16)
C2 C1 C6 C5 -2(2)
Te C1 C6 C5 -178.4(9)
C4 C5 C6 C8 148.7(14)
C4 C5 C6 C1 -26.0(17)
Te O1 C7 C2 -3.6(19)
C1 C2 C7 O1 6(2)
C3 C2 C7 O1 -178.8(13)
Te O2 C8 C6 0.2(16)
C1 C6 C8 O2 -4.0(19)
C5 C6 C8 O2 -178.9(13)
